data_2235138
loop_
_publ_author_name
'Li, Yue-Hua'
'Li, Feng-Feng'
'Liu, Xin-Hua'
'Zhao, Ling-Yan'

_publ_section_title
;
 Tris(1<i>H</i>-benzimidazole-\k<i>N</i>^3^)(pyridine-2,6-dicarboxylato-\k^3^<i>O</i>^2^,<i>N</i>,<i>O</i>^6^)nickel(II)
;
_journal_coeditor_code LH5462
_journal_issue 6
_journal_name_full 'Acta Crystallographica Section E'
_journal_page_first m740
_journal_paper_doi 10.1107/S1600536812019514
_journal_volume 68
_journal_year 2012
_chemical_formula_iupac '[Ni (C7 H3 N O4) (C7 H6 N2)3]'
_chemical_formula_moiety 'C28 H21 N7 Ni O4'
_chemical_formula_sum 'C28 H21 N7 Ni O4'
_chemical_formula_weight 578.21
_chemical_name_systematic
;
Tris(1<i>H</i>-benzimidazole-\k<i>N</i>^3^)(pyridine-2,6-dicarboxylato-
\k^3^<i>O</i>^2^,<i>N</i>,<i>O</i>^6^)nickel(II)
;
_space_group_IT_number 14
_symmetry_cell_setting monoclinic
_symmetry_space_group_name_Hall '-P 2ybc'
_symmetry_space_group_name_H-M 'P 1 21/c 1'
_atom_sites_solution_hydrogens geom
_atom_sites_solution_primary direct
_atom_sites_solution_secondary difmap
_audit_creation_method SHELXL-97
_cell_angle_alpha 90.00
_cell_angle_beta 98.94(3)
_cell_angle_gamma 90.00
_cell_formula_units_Z 4
_cell_length_a 9.4546(19)
_cell_length_b 10.487(2)
_cell_length_c 27.532(5)
_cell_measurement_temperature 298(2)
_cell_volume 2696.6(9)
_computing_cell_refinement 'SAINT (Bruker, 2007)'
_computing_data_collection 'APEX2 (Bruker, 2007)'
_computing_data_reduction 'SAINT (Bruker, 2007)'
_computing_molecular_graphics 'SHELXTL (Sheldrick, 2008)'
_computing_publication_material 'SHELXTL (Sheldrick, 2008)'
_computing_structure_refinement 'SHELXL97 (Sheldrick, 2008)'
_computing_structure_solution 'SHELXS97 (Sheldrick, 2008)'
_diffrn_ambient_temperature 298(2)
_diffrn_measured_fraction_theta_full 0.998
_diffrn_measured_fraction_theta_max 0.998
_diffrn_measurement_device_type 'Bruker APEXII CCD'
_diffrn_measurement_method '\f and \w scans'
_diffrn_radiation_monochromator graphite
_diffrn_radiation_source 'fine-focus sealed tube'
_diffrn_radiation_type MoK\a
_diffrn_radiation_wavelength 0.71073
_diffrn_reflns_av_R_equivalents 0.1534
_diffrn_reflns_av_sigmaI/netI 0.1232
_diffrn_reflns_limit_h_max 11
_diffrn_reflns_limit_h_min -11
_diffrn_reflns_limit_k_max 12
_diffrn_reflns_limit_k_min -12
_diffrn_reflns_limit_l_max 32
_diffrn_reflns_limit_l_min -32
_diffrn_reflns_number 21674
_diffrn_reflns_theta_full 25.01
_diffrn_reflns_theta_max 25.01
_diffrn_reflns_theta_min 3.00
_diffrn_standards_number 0
_exptl_absorpt_coefficient_mu 0.767
_exptl_absorpt_correction_T_max 0.9342
_exptl_absorpt_correction_T_min 0.9342
_exptl_absorpt_correction_type multi-scan
_exptl_absorpt_process_details '(SADABS; Sheldrick, 1996)'
_exptl_crystal_colour green
_exptl_crystal_density_diffrn 1.424
_exptl_crystal_density_method 'not measured'
_exptl_crystal_description block
_exptl_crystal_F_000 1192
_exptl_crystal_size_max 0.10
_exptl_crystal_size_mid 0.10
_exptl_crystal_size_min 0.10
_refine_diff_density_max 0.330
_refine_diff_density_min -0.315
_refine_ls_extinction_method none
_refine_ls_goodness_of_fit_ref 1.119
_refine_ls_hydrogen_treatment constr
_refine_ls_matrix_type full
_refine_ls_number_parameters 361
_refine_ls_number_reflns 4752
_refine_ls_number_restraints 0
_refine_ls_restrained_S_all 1.119
_refine_ls_R_factor_all 0.1592
_refine_ls_R_factor_gt 0.0858
_refine_ls_shift/su_max 0.004
_refine_ls_shift/su_mean 0.001
_refine_ls_structure_factor_coef Fsqd
_refine_ls_weighting_details 'calc w=1/[\s^2^(Fo^2^)+(0.0345P)^2^+1.7256P] where P=(Fo^2^+2Fc^2^)/3'
_refine_ls_weighting_scheme calc
_refine_ls_wR_factor_gt 0.1213
_refine_ls_wR_factor_ref 0.1430
_reflns_number_gt 2842
_reflns_number_total 4752
_reflns_threshold_expression I>2\s(I)
_cod_data_source_file lh5462.cif
_cod_data_source_block I
_cod_original_cell_volume 2696.7(9)
_cod_original_sg_symbol_H-M 'P 21/c'
_cod_database_code 2235138
_cod_database_fobs_code 2235138

loop_
_symmetry_equiv_pos_as_xyz
'x, y, z'
'-x, y+1/2, -z+1/2'
'-x, -y, -z'
'x, -y-1/2, z-1/2'

loop_
_atom_site_type_symbol
_atom_site_label
_atom_site_fract_x
_atom_site_fract_y
_atom_site_fract_z
_atom_site_U_iso_or_equiv
_atom_site_adp_type
_atom_site_calc_flag
_atom_site_refinement_flags
_atom_site_occupancy
_atom_site_symmetry_multiplicity
Ni Ni1 0.09815(7) 0.43868(7) 0.38239(2) 0.0360(2) Uani d . 1 1
O O1 0.1890(4) 0.3672(3) 0.45593(12) 0.0401(10) Uani d . 1 1
O O2 0.3778(4) 0.2602(4) 0.49567(13) 0.0502(11) Uani d . 1 1
O O4 0.2432(4) 0.4481(4) 0.24837(14) 0.0621(12) Uani d . 1 1
N N1 -0.0148(5) 0.2663(4) 0.36705(16) 0.0394(12) Uani d . 1 1
N N7 0.2861(4) 0.3605(4) 0.37243(16) 0.0337(11) Uani d . 1 1
O O3 0.1016(4) 0.4723(3) 0.30609(12) 0.0415(10) Uani d . 1 1
N N3 0.2048(5) 0.6140(4) 0.40368(16) 0.0404(12) Uani d . 1 1
N N5 -0.0917(4) 0.5276(4) 0.39039(17) 0.0407(12) Uani d . 1 1
C C9 0.3706(6) 0.3067(5) 0.4103(2) 0.0360(14) Uani d . 1 1
C C10 -0.2085(6) 0.5587(5) 0.35471(19) 0.0393(14) Uani d . 1 1
C C11 0.3074(6) 0.3110(5) 0.4579(2) 0.0380(14) Uani d . 1 1
C C12 0.4561(6) 0.3234(5) 0.3201(2) 0.0525(17) Uani d . 1 1
H H12A 0.4830 0.3293 0.2890 0.063 Uiso calc R 1 1
C C13 -0.0723(6) 0.1829(5) 0.3985(2) 0.0387(14) Uani d . 1 1
N N4 0.3530(5) 0.7511(5) 0.44750(18) 0.0543(14) Uani d . 1 1
H H4A 0.4155 0.7799 0.4710 0.065 Uiso calc R 1 1
C C15 -0.1244(6) 0.5731(6) 0.4318(2) 0.0471(16) Uani d . 1 1
H H15A -0.0643 0.5670 0.4619 0.057 Uiso calc R 1 1
C C16 0.1950(6) 0.7325(5) 0.3796(2) 0.0415(15) Uani d . 1 1
C C17 0.2152(6) 0.4356(5) 0.2902(2) 0.0413(14) Uani d . 1 1
N N2 -0.1251(5) 0.1077(5) 0.32270(18) 0.0532(14) Uani d . 1 1
H H2A -0.1576 0.0625 0.2973 0.064 Uiso calc R 1 1
C C19 -0.1402(6) 0.0824(6) 0.3708(2) 0.0485(16) Uani d . 1 1
N N6 -0.2532(5) 0.6289(4) 0.42619(17) 0.0494(13) Uani d . 1 1
H H6A -0.2931 0.6632 0.4490 0.059 Uiso calc R 1 1
C C21 0.3245(5) 0.3690(5) 0.32835(19) 0.0325(13) Uani d . 1 1
C C22 0.5470(7) 0.2690(6) 0.3587(2) 0.064(2) Uani d . 1 1
H H22A 0.6363 0.2382 0.3542 0.077 Uiso calc R 1 1
C C23 -0.3100(6) 0.6213(5) 0.3772(2) 0.0418(15) Uani d . 1 1
C C24 0.1126(6) 0.7707(6) 0.3352(2) 0.0507(17) Uani d . 1 1
H H24A 0.0502 0.7146 0.3165 0.061 Uiso calc R 1 1
C C25 0.5027(6) 0.2609(5) 0.4046(2) 0.0508(17) Uani d . 1 1
H H25A 0.5622 0.2248 0.4311 0.061 Uiso calc R 1 1
C C26 -0.0736(6) 0.1876(6) 0.4489(2) 0.0518(17) Uani d . 1 1
H H26A -0.0298 0.2539 0.4680 0.062 Uiso calc R 1 1
C C27 -0.3606(7) 0.5783(6) 0.2782(2) 0.0623(19) Uani d . 1 1
H H27A -0.3798 0.5641 0.2445 0.075 Uiso calc R 1 1
C C28 0.2870(6) 0.8200(6) 0.4068(2) 0.0430(15) Uani d . 1 1
C C29 -0.2074(7) -0.0108(7) 0.4412(3) 0.075(2) Uani d . 1 1
H H29A -0.2512 -0.0755 0.4565 0.089 Uiso calc R 1 1
C C30 -0.0497(6) 0.2167(6) 0.3230(2) 0.0442(15) Uani d . 1 1
H H30A -0.0246 0.2533 0.2948 0.053 Uiso calc R 1 1
C C31 -0.2331(6) 0.5352(6) 0.3045(2) 0.0522(17) Uani d . 1 1
H H31A -0.1664 0.4920 0.2892 0.063 Uiso calc R 1 1
C C32 -0.1423(7) 0.0900(7) 0.4692(3) 0.065(2) Uani d . 1 1
H H32A -0.1455 0.0914 0.5028 0.079 Uiso calc R 1 1
C C33 0.1278(7) 0.8935(7) 0.3208(2) 0.064(2) Uani d . 1 1
H H33A 0.0743 0.9215 0.2915 0.077 Uiso calc R 1 1
C C34 0.3009(6) 0.6319(6) 0.4433(2) 0.0492(16) Uani d . 1 1
H H34A 0.3298 0.5681 0.4661 0.059 Uiso calc R 1 1
C C35 0.2207(8) 0.9783(7) 0.3484(3) 0.075(2) Uani d . 1 1
H H35A 0.2269 1.0612 0.3370 0.090 Uiso calc R 1 1
C C36 -0.4618(7) 0.6430(7) 0.3015(3) 0.066(2) Uani d . 1 1
H H36A -0.5464 0.6714 0.2828 0.079 Uiso calc R 1 1
C C37 0.3030(7) 0.9447(7) 0.3917(3) 0.069(2) Uani d . 1 1
H H37A 0.3656 1.0016 0.4099 0.083 Uiso calc R 1 1
C C38 -0.4384(6) 0.6650(6) 0.3507(2) 0.0562(18) Uani d . 1 1
H H38A -0.5055 0.7075 0.3661 0.067 Uiso calc R 1 1
C C39 -0.2081(7) -0.0165(6) 0.3912(3) 0.066(2) Uani d . 1 1
H H39A -0.2518 -0.0830 0.3722 0.080 Uiso calc R 1 1

loop_
_atom_site_aniso_label
_atom_site_aniso_U_11
_atom_site_aniso_U_22
_atom_site_aniso_U_33
_atom_site_aniso_U_12
_atom_site_aniso_U_13
_atom_site_aniso_U_23
Ni1 0.0339(4) 0.0399(4) 0.0320(4) 0.0057(4) -0.0019(3) -0.0012(4)
O1 0.036(2) 0.052(3) 0.030(2) 0.008(2) -0.0010(18) 0.0041(18)
O2 0.049(3) 0.065(3) 0.034(2) 0.012(2) -0.001(2) 0.011(2)
O4 0.065(3) 0.090(3) 0.033(2) 0.024(3) 0.014(2) 0.018(2)
N1 0.044(3) 0.040(3) 0.032(3) 0.004(2) 0.000(2) 0.000(2)
N7 0.034(3) 0.031(3) 0.034(3) 0.003(2) -0.003(2) 0.008(2)
O3 0.035(2) 0.052(3) 0.035(2) 0.0104(19) -0.0010(19) 0.0037(18)
N3 0.038(3) 0.038(3) 0.042(3) 0.002(2) -0.005(2) -0.005(2)
N5 0.034(3) 0.041(3) 0.045(3) 0.006(2) -0.001(2) -0.003(2)
C9 0.029(3) 0.035(3) 0.042(4) 0.004(3) 0.001(3) -0.001(3)
C10 0.036(3) 0.043(4) 0.037(3) 0.004(3) 0.002(3) 0.001(3)
C11 0.035(4) 0.042(4) 0.034(4) -0.005(3) -0.004(3) 0.001(3)
C12 0.053(4) 0.058(4) 0.051(4) 0.017(3) 0.020(3) 0.008(3)
C13 0.034(3) 0.038(4) 0.042(4) 0.007(3) -0.003(3) -0.002(3)
N4 0.054(3) 0.049(4) 0.055(4) -0.004(3) -0.007(3) -0.012(3)
C15 0.046(4) 0.056(4) 0.036(4) 0.011(3) -0.005(3) -0.003(3)
C16 0.037(4) 0.040(4) 0.045(4) 0.010(3) 0.000(3) -0.001(3)
C17 0.046(4) 0.039(4) 0.035(4) 0.004(3) -0.003(3) 0.000(3)
N2 0.050(3) 0.052(4) 0.053(4) -0.004(3) -0.004(3) -0.018(3)
C19 0.043(4) 0.047(4) 0.053(4) 0.005(3) -0.001(3) -0.007(4)
N6 0.049(3) 0.057(3) 0.043(3) 0.018(3) 0.010(3) -0.005(3)
C21 0.031(3) 0.032(3) 0.034(3) 0.005(3) 0.005(3) 0.003(3)
C22 0.046(4) 0.089(6) 0.058(5) 0.032(4) 0.009(4) 0.014(4)
C23 0.040(4) 0.045(4) 0.041(4) 0.008(3) 0.006(3) 0.006(3)
C24 0.052(4) 0.044(4) 0.051(4) 0.005(3) -0.003(3) -0.001(3)
C25 0.048(4) 0.058(4) 0.044(4) 0.015(3) -0.001(3) 0.009(3)
C26 0.052(4) 0.050(4) 0.053(4) -0.006(3) 0.007(3) -0.005(3)
C27 0.049(4) 0.094(6) 0.041(4) 0.001(4) -0.002(3) 0.001(4)
C28 0.034(3) 0.043(4) 0.051(4) 0.005(3) 0.003(3) -0.002(3)
C29 0.062(5) 0.066(6) 0.097(7) -0.003(4) 0.015(5) 0.027(5)
C30 0.043(4) 0.049(4) 0.039(4) 0.004(3) 0.005(3) -0.002(3)
C31 0.038(4) 0.071(5) 0.047(4) 0.007(3) 0.003(3) -0.003(3)
C32 0.062(5) 0.069(6) 0.066(5) 0.007(4) 0.013(4) 0.010(4)
C33 0.066(5) 0.063(5) 0.061(5) 0.017(4) 0.001(4) 0.008(4)
C34 0.054(4) 0.039(4) 0.051(4) 0.006(3) -0.003(3) -0.004(3)
C35 0.076(5) 0.046(5) 0.100(6) 0.006(4) 0.007(5) 0.011(4)
C36 0.037(4) 0.092(6) 0.065(5) 0.011(4) -0.001(4) 0.021(4)
C37 0.068(5) 0.045(5) 0.092(6) -0.004(4) 0.005(4) 0.000(4)
C38 0.048(4) 0.068(5) 0.053(4) 0.017(4) 0.011(4) 0.017(4)
C39 0.069(5) 0.044(5) 0.085(6) -0.013(4) 0.010(5) -0.003(4)

loop_
_atom_type_symbol
_atom_type_description
_atom_type_scat_dispersion_real
_atom_type_scat_dispersion_imag
_atom_type_scat_source
C C 0.0033 0.0016 'International Tables Vol C Tables 4.2.6.8 and 6.1.1.4'
N N 0.0061 0.0033 'International Tables Vol C Tables 4.2.6.8 and 6.1.1.4'
H H 0.0000 0.0000 'International Tables Vol C Tables 4.2.6.8 and 6.1.1.4'
O O 0.0106 0.0060 'International Tables Vol C Tables 4.2.6.8 and 6.1.1.4'
Ni Ni 0.3393 1.1124 'International Tables Vol C Tables 4.2.6.8 and 6.1.1.4'

loop_
_geom_angle_atom_site_label_1
_geom_angle_atom_site_label_2
_geom_angle_atom_site_label_3
_geom_angle
N7 Ni1 N5 176.78(18)
N7 Ni1 N1 93.10(17)
N5 Ni1 N1 89.25(17)
N7 Ni1 N3 89.93(16)
N5 Ni1 N3 87.88(17)
N1 Ni1 N3 175.03(18)
N7 Ni1 O3 77.57(16)
N5 Ni1 O3 100.17(16)
N1 Ni1 O3 91.68(15)
N3 Ni1 O3 92.82(16)
N7 Ni1 O1 76.15(16)
N5 Ni1 O1 106.06(16)
N1 Ni1 O1 90.31(15)
N3 Ni1 O1 86.59(16)
O3 Ni1 O1 153.72(14)
C11 O1 Ni1 114.6(3)
C30 N1 C13 104.9(5)
C30 N1 Ni1 124.8(4)
C13 N1 Ni1 130.3(4)
C21 N7 C9 121.9(5)
C21 N7 Ni1 118.1(3)
C9 N7 Ni1 119.9(4)
C17 O3 Ni1 115.4(3)
C34 N3 C16 104.4(5)
C34 N3 Ni1 125.8(4)
C16 N3 Ni1 129.7(4)
C15 N5 C10 105.0(4)
C15 N5 Ni1 125.5(4)
C10 N5 Ni1 129.4(4)
N7 C9 C25 120.2(5)
N7 C9 C11 113.1(5)
C25 C9 C11 126.6(5)
C23 C10 C31 120.5(5)
C23 C10 N5 108.9(5)
C31 C10 N5 130.6(5)
O2 C11 O1 125.9(5)
O2 C11 C9 118.0(5)
O1 C11 C9 116.2(5)
C22 C12 C21 118.8(6)
C22 C12 H12A 120.6
C21 C12 H12A 120.6
C26 C13 C19 119.8(6)
C26 C13 N1 131.2(5)
C19 C13 N1 109.0(5)
C34 N4 C28 107.5(5)
C34 N4 H4A 126.3
C28 N4 H4A 126.3
N5 C15 N6 113.0(5)
N5 C15 H15A 123.5
N6 C15 H15A 123.5
C24 C16 C28 119.6(6)
C24 C16 N3 130.6(5)
C28 C16 N3 109.8(5)
O4 C17 O3 127.1(5)
O4 C17 C21 118.3(5)
O3 C17 C21 114.6(5)
C30 N2 C19 106.9(5)
C30 N2 H2A 126.5
C19 N2 H2A 126.5
N2 C19 C39 131.1(6)
N2 C19 C13 105.7(5)
C39 C19 C13 123.1(6)
C15 N6 C23 107.3(5)
C15 N6 H6A 126.3
C23 N6 H6A 126.3
N7 C21 C12 120.7(5)
N7 C21 C17 114.2(5)
C12 C21 C17 125.1(5)
C12 C22 C25 119.0(6)
C12 C22 H22A 120.5
C25 C22 H22A 120.5
N6 C23 C10 105.9(5)
N6 C23 C38 132.1(6)
C10 C23 C38 122.0(5)
C33 C24 C16 117.0(6)
C33 C24 H24A 121.5
C16 C24 H24A 121.5
C9 C25 C22 119.4(5)
C9 C25 H25A 120.3
C22 C25 H25A 120.3
C32 C26 C13 117.2(6)
C32 C26 H26A 121.4
C13 C26 H26A 121.4
C31 C27 C36 121.2(6)
C31 C27 H27A 119.4
C36 C27 H27A 119.4
C37 C28 C16 123.1(6)
C37 C28 N4 132.2(6)
C16 C28 N4 104.7(5)
C39 C29 C32 121.3(7)
C39 C29 H29A 119.4
C32 C29 H29A 119.4
N1 C30 N2 113.5(5)
N1 C30 H30A 123.3
N2 C30 H30A 123.3
C27 C31 C10 117.5(6)
C27 C31 H31A 121.2
C10 C31 H31A 121.2
C26 C32 C29 122.3(7)
C26 C32 H32A 118.9
C29 C32 H32A 118.9
C24 C33 C35 122.1(6)
C24 C33 H33A 118.9
C35 C33 H33A 118.9
N3 C34 N4 113.6(5)
N3 C34 H34A 123.2
N4 C34 H34A 123.2
C37 C35 C33 122.6(7)
C37 C35 H35A 118.7
C33 C35 H35A 118.7
C38 C36 C27 121.3(6)
C38 C36 H36A 119.4
C27 C36 H36A 119.4
C35 C37 C28 115.5(6)
C35 C37 H37A 122.2
C28 C37 H37A 122.2
C36 C38 C23 117.4(6)
C36 C38 H38A 121.3
C23 C38 H38A 121.3
C29 C39 C19 116.3(6)
C29 C39 H39A 121.9
C19 C39 H39A 121.9

loop_
_geom_bond_atom_site_label_1
_geom_bond_atom_site_label_2
_geom_bond_distance
Ni1 N7 2.014(4)
Ni1 N5 2.065(4)
Ni1 N1 2.109(4)
Ni1 N3 2.134(4)
Ni1 O3 2.135(3)
Ni1 O1 2.204(3)
O1 C11 1.259(6)
O2 C11 1.262(6)
O4 C17 1.227(6)
N1 C30 1.314(6)
N1 C13 1.398(7)
N7 C21 1.323(6)
N7 C9 1.337(6)
O3 C17 1.281(6)
N3 C34 1.320(6)
N3 C16 1.405(6)
N5 C15 1.317(6)
N5 C10 1.398(6)
C9 C25 1.370(7)
C9 C11 1.523(7)
C10 C23 1.386(7)
C10 C31 1.387(7)
C12 C22 1.383(7)
C12 C21 1.385(7)
C12 H12A 0.9300
C13 C26 1.390(7)
C13 C19 1.397(7)
N4 C34 1.342(7)
N4 C28 1.397(7)
N4 H4A 0.8600
C15 N6 1.339(6)
C15 H15A 0.9300
C16 C24 1.402(7)
C16 C28 1.398(7)
C17 C21 1.524(7)
N2 C30 1.347(7)
N2 C19 1.379(7)
N2 H2A 0.8600
C19 C39 1.384(8)
N6 C23 1.375(6)
N6 H6A 0.8600
C22 C25 1.393(7)
C22 H22A 0.9300
C23 C38 1.393(7)
C24 C33 1.362(8)
C24 H24A 0.9300
C25 H25A 0.9300
C26 C32 1.377(8)
C26 H26A 0.9300
C27 C31 1.382(7)
C27 C36 1.406(8)
C27 H27A 0.9300
C28 C37 1.387(8)
C29 C39 1.377(8)
C29 C32 1.395(9)
C29 H29A 0.9300
C30 H30A 0.9300
C31 H31A 0.9300
C32 H32A 0.9300
C33 C35 1.391(9)
C33 H33A 0.9300
C34 H34A 0.9300
C35 C37 1.364(8)
C35 H35A 0.9300
C36 C38 1.359(7)
C36 H36A 0.9300
C37 H37A 0.9300
C38 H38A 0.9300
C39 H39A 0.9300

loop_
_geom_hbond_atom_site_label_D
_geom_hbond_atom_site_label_H
_geom_hbond_atom_site_label_A
_geom_hbond_site_symmetry_A
_geom_hbond_distance_DH
_geom_hbond_distance_HA
_geom_hbond_distance_DA
_geom_hbond_angle_DHA
N2 H2A O4 2_545 0.86 1.83 2.683(6) 169
N4 H4A O2 3_666 0.86 2.07 2.775(6) 139
N6 H6A O2 3_566 0.86 2.00 2.856(6) 177
